data_7243997
loop_
_publ_author_name
'Melvin, Marissa K.'
'Skelton, Brian W.'
'Eggers, Paul K.'
'Raston, Colin L.'

_publ_section_title
;
 Synthesis, crystallization and Hirshfeld surface analysis of transition
 metal carboxylate pentapyridines
;
_journal_issue 1
_journal_name_full CrystEngComm
_journal_page_first 57
_journal_page_last 69
_journal_paper_doi 10.1039/D1CE01248G
_journal_volume 24
_journal_year 2022
_chemical_absolute_configuration ad
_chemical_formula_moiety 'C30 H25 Co N5 O3, C F3 O3 S, C3 H6 O, 5(H2 O)'
_chemical_formula_sum 'C34 H41 Co F3 N5 O12 S'
_chemical_formula_weight 859.71
_space_group_IT_number 9
_space_group_name_Hall 'C -2yc'
_space_group_name_H-M_alt 'C 1 c 1'
_symmetry_cell_setting monoclinic
_symmetry_Int_Tables_number 9
_symmetry_space_group_name_Hall 'C -2yc'
_symmetry_space_group_name_H-M 'C 1 c 1'
_atom_sites_solution_hydrogens mixed
_audit_block_doi 10.5517/ccdc.csd.cc1z8hqg
_audit_creation_date 2015-02-24T18:31:05-00:00
_audit_creation_method 'WinGX routine CIF_UPDATE'
_audit_update_record
;
2018-02-23 deposited with the CCDC.	2021-11-24 downloaded from the CCDC.
;
_cell_angle_alpha 90
_cell_angle_beta 91.000(2)
_cell_angle_gamma 90
_cell_formula_units_Z 4
_cell_length_a 16.7330(5)
_cell_length_b 12.1818(3)
_cell_length_c 17.9613(5)
_cell_measurement_reflns_used 7117
_cell_measurement_temperature 100(2)
_cell_measurement_theta_max 31.668
_cell_measurement_theta_min 2.151
_cell_volume 3660.64(17)
_computing_cell_refinement
;
        CrysAlisPro, Agilent Technologies,
        Version 1.171.33.52 (release 06-11-2009 CrysAlis171 .NET)
        (compiled Nov  6 2009,16:24:50)
;
_computing_data_collection
;
        CrysAlisPro, Agilent Technologies,
        Version 1.171.33.52 (release 06-11-2009 CrysAlis171 .NET)
        (compiled Nov  6 2009,16:24:50)
;
_computing_data_reduction
;
        CrysAlisPro, Agilent Technologies,
        Version 1.171.33.52 (release 06-11-2009 CrysAlis171 .NET)
        (compiled Nov  6 2009,16:24:50)
;
_computing_molecular_graphics 'Diamond (Brandenburg, K., (1999)'
_computing_publication_material 'WinGX (Farrugia, L. J. 1999)'
_computing_structure_refinement 'SHELXL-2014/7 (Sheldrick, 2008)'
_computing_structure_solution 'SIR92 (Altomare et al., 1994)''
_diffrn_ambient_temperature 100(2)
_diffrn_detector 'CCD plate'
_diffrn_detector_area_resol_mean 16.0009
_diffrn_measured_fraction_theta_full 0.992
_diffrn_measured_fraction_theta_max 0.928
_diffrn_measurement_device 'four-circle diffractometer'
_diffrn_measurement_device_type 'Oxford Diffraction Xcalibur diffractometer'
_diffrn_measurement_method '\w scans'
_diffrn_orient_matrix_UB_11 -0.0414776
_diffrn_orient_matrix_UB_12 -0.0111692
_diffrn_orient_matrix_UB_13 -0.0041167
_diffrn_orient_matrix_UB_21 0.0086297
_diffrn_orient_matrix_UB_22 -0.0562667
_diffrn_orient_matrix_UB_23 -0.0059449
_diffrn_orient_matrix_UB_31 -0.0023656
_diffrn_orient_matrix_UB_32 -0.0098084
_diffrn_orient_matrix_UB_33 0.038814
_diffrn_radiation_monochromator graphite
_diffrn_radiation_probe x-ray
_diffrn_radiation_type MoK\a
_diffrn_radiation_wavelength 0.71073
_diffrn_reflns_av_R_equivalents 0.0307
_diffrn_reflns_av_unetI/netI 0.0532
_diffrn_reflns_Laue_measured_fraction_full 0.992
_diffrn_reflns_Laue_measured_fraction_max 0.928
_diffrn_reflns_limit_h_max 24
_diffrn_reflns_limit_h_min -23
_diffrn_reflns_limit_k_max 13
_diffrn_reflns_limit_k_min -18
_diffrn_reflns_limit_l_max 26
_diffrn_reflns_limit_l_min -26
_diffrn_reflns_number 19937
_diffrn_reflns_point_group_measured_fraction_full 0.922
_diffrn_reflns_point_group_measured_fraction_max 0.85
_diffrn_reflns_theta_full 31
_diffrn_reflns_theta_max 32.179
_diffrn_reflns_theta_min 2.268
_diffrn_source 'Enhance (Mo) X-ray Source'
_exptl_absorpt_coefficient_mu 0.612
_exptl_absorpt_correction_T_max 0.937
_exptl_absorpt_correction_T_min 0.826
_exptl_absorpt_correction_type analytical
_exptl_absorpt_process_details
;
     CrysAlisPro, Agilent Technologies,
Analytical numeric absorption correction using a multifaceted crystal
               model based on expressions derived by R.C. Clark & J.S.
        (Clark, R. C. & Reid, J. S. (1995). Acta Cryst. A51, 887-897)
;
_exptl_crystal_colour red
_exptl_crystal_density_diffrn 1.56
_exptl_crystal_description needle
_exptl_crystal_F_000 1784
_exptl_crystal_size_max 0.42
_exptl_crystal_size_mid 0.29
_exptl_crystal_size_min 0.13
_refine_diff_density_max 0.637
_refine_diff_density_min -0.342
_refine_diff_density_rms 0.075
_refine_ls_abs_structure_details
;
 Flack x determined using 3973 quotients [(I+)-(I-)]/[(I+)+(I-)]
 (Parsons, Flack and Wagner, Acta Cryst. B69 (2013) 249-259).
;
_refine_ls_abs_structure_Flack 0.001(6)
_refine_ls_extinction_method none
_refine_ls_goodness_of_fit_ref 1.031
_refine_ls_hydrogen_treatment mixed
_refine_ls_matrix_type full
_refine_ls_number_parameters 553
_refine_ls_number_reflns 10988
_refine_ls_number_restraints 19
_refine_ls_restrained_S_all 1.031
_refine_ls_R_factor_all 0.0471
_refine_ls_R_factor_gt 0.0413
_refine_ls_shift/su_max 0.001
_refine_ls_shift/su_mean 0
_refine_ls_structure_factor_coef Fsqd
_refine_ls_weighting_details 'w=1/[\s^2^(Fo^2^)+(0.0436P)^2^+0.5929P] where P=(Fo^2^+2Fc^2^)/3'
_refine_ls_weighting_scheme calc
_refine_ls_wR_factor_gt 0.0885
_refine_ls_wR_factor_ref 0.0927
_reflns_number_gt 10006
_reflns_number_total 10988
_reflns_threshold_expression 'I > 2\s(I)'
_cod_data_source_file d1ce01248g2.cif
_cod_data_source_block cocooh
_cod_depositor_comments 'Adding full bibliography for 7243997--7243999.cif.'
_cod_original_sg_symbol_H-M 'C c'
_cod_database_code 7243997

loop_
_symmetry_equiv_pos_as_xyz
'x, y, z'
'x, -y, z+1/2'
'x+1/2, y+1/2, z'
'x+1/2, -y+1/2, z+1/2'

loop_
_atom_site_label
_atom_site_type_symbol
_atom_site_fract_x
_atom_site_fract_y
_atom_site_fract_z
_atom_site_U_iso_or_equiv
_atom_site_adp_type
_atom_site_occupancy
_atom_site_calc_flag
_atom_site_disorder_assembly
_atom_site_disorder_group
Co1 Co 0.50003(2) 0.40969(3) 0.50000(2) 0.01126(8) Uani 1 d . .
N11 N 0.46597(14) 0.3548(2) 0.40098(13) 0.0118(4) Uani 1 d . .
C12 C 0.40063(17) 0.2918(2) 0.39301(16) 0.0137(5) Uani 1 d . .
C20 C 0.35681(18) 0.2605(2) 0.46389(16) 0.0152(5) Uani 1 d . .
C21 C 0.28535(19) 0.1859(3) 0.44567(18) 0.0198(6) Uani 1 d . .
H21A H 0.248 0.2245 0.4121 0.03 Uiso 1 calc . .
H21B H 0.2581 0.1667 0.4918 0.03 Uiso 1 calc . .
H21C H 0.3042 0.1188 0.4215 0.03 Uiso 1 calc . .
C13 C 0.37501(18) 0.2535(2) 0.32393(16) 0.0150(5) Uani 1 d . .
H13 H 0.3276 0.211 0.3196 0.018 Uiso 1 calc . .
C14 C 0.41870(17) 0.2774(2) 0.26142(16) 0.0137(5) Uani 1 d . .
C15 C 0.48668(18) 0.3408(2) 0.27003(16) 0.0146(5) Uani 1 d . .
H15 H 0.5184 0.3573 0.2282 0.018 Uiso 1 calc . .
C16 C 0.50854(17) 0.3803(2) 0.33997(15) 0.0123(5) Uani 1 d . .
C60 C 0.58060(17) 0.4546(2) 0.35139(16) 0.0129(5) Uani 1 d . .
C61 C 0.62120(19) 0.4778(3) 0.27728(17) 0.0170(6) Uani 1 d . .
H61A H 0.6392 0.4086 0.2554 0.026 Uiso 1 calc . .
H61B H 0.6673 0.5261 0.2859 0.026 Uiso 1 calc . .
H61C H 0.5831 0.5136 0.2431 0.026 Uiso 1 calc . .
C17 C 0.39229(19) 0.2341(3) 0.18532(16) 0.0160(6) Uani 1 d . .
O11 O 0.32135(14) 0.2009(2) 0.18027(13) 0.0249(5) Uani 1 d . .
O12 O 0.44125(14) 0.23638(19) 0.13424(12) 0.0194(5) Uani 1 d . .
N21 N 0.47931(15) 0.2628(2) 0.54189(13) 0.0141(5) Uani 1 d . .
C22 C 0.41673(18) 0.2026(2) 0.51635(16) 0.0151(5) Uani 1 d . .
C23 C 0.4051(2) 0.0953(3) 0.53942(18) 0.0212(6) Uani 1 d . .
H23 H 0.362 0.0534 0.5193 0.025 Uiso 1 calc . .
C24 C 0.4570(2) 0.0493(3) 0.5923(2) 0.0247(7) Uani 1 d . .
H24 H 0.451 -0.0248 0.6076 0.03 Uiso 1 calc . .
C25 C 0.5169(2) 0.1136(3) 0.62171(19) 0.0228(7) Uani 1 d . .
H25 H 0.5518 0.0852 0.6593 0.027 Uiso 1 calc . .
C26 C 0.52626(19) 0.2197(3) 0.59644(17) 0.0189(6) Uani 1 d . .
H26 H 0.5672 0.264 0.6182 0.023 Uiso 1 calc . .
N31 N 0.38736(15) 0.4365(2) 0.52547(14) 0.0142(5) Uani 1 d . .
C32 C 0.32973(18) 0.3641(2) 0.50415(16) 0.0147(5) Uani 1 d . .
C33 C 0.25057(19) 0.3800(3) 0.52418(19) 0.0199(6) Uani 1 d . .
H33 H 0.2107 0.3292 0.5082 0.024 Uiso 1 calc . .
C34 C 0.2297(2) 0.4689(3) 0.56695(19) 0.0227(7) Uani 1 d . .
H34 H 0.1756 0.4803 0.5802 0.027 Uiso 1 calc . .
C35 C 0.2883(2) 0.5407(3) 0.59020(19) 0.0218(6) Uani 1 d . .
H35 H 0.2757 0.6021 0.6204 0.026 Uiso 1 calc . .
C36 C 0.36627(19) 0.5216(3) 0.56871(18) 0.0188(6) Uani 1 d . .
H36 H 0.4068 0.571 0.5853 0.023 Uiso 1 calc . .
N41 N 0.61398(15) 0.3841(2) 0.47651(14) 0.0137(5) Uani 1 d . .
C42 C 0.63990(18) 0.4026(2) 0.40690(16) 0.0139(5) Uani 1 d . .
C43 C 0.71908(19) 0.3842(3) 0.38857(17) 0.0181(6) Uani 1 d . .
H43 H 0.7359 0.3946 0.3388 0.022 Uiso 1 calc . .
C44 C 0.77344(19) 0.3508(3) 0.4430(2) 0.0204(6) Uani 1 d . .
H44 H 0.8275 0.3366 0.4309 0.024 Uiso 1 calc . .
C45 C 0.7478(2) 0.3383(3) 0.51492(18) 0.0200(6) Uani 1 d . .
H45 H 0.7841 0.3176 0.5537 0.024 Uiso 1 calc . .
C46 C 0.66780(18) 0.3565(2) 0.52954(17) 0.0161(6) Uani 1 d . .
H46 H 0.6503 0.3492 0.5793 0.019 Uiso 1 calc . .
N51 N 0.52118(14) 0.5546(2) 0.45571(13) 0.0133(5) Uani 1 d . .
C52 C 0.55250(17) 0.5616(2) 0.38715(16) 0.0132(5) Uani 1 d . .
C53 C 0.5617(2) 0.6627(3) 0.35225(17) 0.0184(6) Uani 1 d . .
H53 H 0.5826 0.6661 0.3035 0.022 Uiso 1 calc . .
C54 C 0.5403(2) 0.7580(3) 0.3884(2) 0.0239(7) Uani 1 d . .
H54 H 0.5437 0.8271 0.3641 0.029 Uiso 1 calc . .
C55 C 0.5140(2) 0.7509(3) 0.46045(19) 0.0215(6) Uani 1 d . .
H55 H 0.5014 0.8154 0.4876 0.026 Uiso 1 calc . .
C56 C 0.5062(2) 0.6484(2) 0.49262(18) 0.0169(6) Uani 1 d . .
H56 H 0.4895 0.644 0.5428 0.02 Uiso 1 calc . .
C101 C 0.3386(3) 0.2810(4) 0.7089(3) 0.0386(10) Uani 1 d . .
H10A H 0.3488 0.211 0.7342 0.058 Uiso 1 calc . .
H10B H 0.357 0.2765 0.6575 0.058 Uiso 1 calc . .
H10C H 0.2811 0.2966 0.7087 0.058 Uiso 1 calc . .
C102 C 0.3818(2) 0.3695(3) 0.74827(19) 0.0232(7) Uani 1 d . .
O102 O 0.43727(17) 0.4174(2) 0.72072(15) 0.0325(6) Uani 1 d . .
C103 C 0.3540(2) 0.3991(4) 0.8248(2) 0.0365(9) Uani 1 d . .
H10D H 0.3785 0.4686 0.8404 0.055 Uiso 1 calc . .
H10E H 0.3696 0.3411 0.86 0.055 Uiso 1 calc . .
H10F H 0.2957 0.4068 0.824 0.055 Uiso 1 calc . .
C1 C 0.6112(2) 0.0788(3) 0.40496(19) 0.0225(7) Uani 1 d . .
F1 F 0.58486(14) -0.00466(18) 0.44608(12) 0.0327(5) Uani 1 d . .
F2 F 0.55787(16) 0.1585(2) 0.40878(15) 0.0432(6) Uani 1 d . .
F3 F 0.67896(16) 0.1155(2) 0.43597(13) 0.0389(6) Uani 1 d . .
S1 S 0.62632(5) 0.03788(8) 0.30933(5) 0.02738(19) Uani 1 d . .
O13 O 0.54793(18) 0.0065(3) 0.28396(16) 0.0413(7) Uani 1 d . .
O14 O 0.65778(17) 0.1368(3) 0.27622(16) 0.0378(7) Uani 1 d . .
O15 O 0.6819(2) -0.0517(3) 0.3161(2) 0.0467(8) Uani 1 d . .
O1 O 0.53429(13) 0.46426(18) 0.59195(12) 0.0154(4) Uani 1 d . .
O2 O 0.66962(15) 0.5992(2) 0.59753(14) 0.0239(5) Uani 1 d . .
O3 O 0.16912(16) 0.2629(2) 0.21586(16) 0.0307(6) Uani 1 d . .
O4 O 0.60208(16) 0.1984(2) 0.13258(15) 0.0278(5) Uani 1 d . .
O5 O 0.29285(17) -0.0214(3) 0.19148(18) 0.0359(6) Uani 1 d . .
O6 O 0.3844(2) -0.0304(3) 0.3256(2) 0.0500(9) Uani 1 d . .
H1 H 0.505(3) 0.443(5) 0.627(3) 0.057(16) Uiso 1 d . .
H2AO H 0.649(2) 0.662(2) 0.606(2) 0.019(10) Uiso 1 d . .
H2BO H 0.628(2) 0.559(3) 0.601(3) 0.051(15) Uiso 1 d . .
H3AO H 0.2162(18) 0.238(4) 0.214(3) 0.048(15) Uiso 1 d . .
H3BO H 0.174(3) 0.320(3) 0.242(3) 0.050(15) Uiso 1 d . .
H4AO H 0.5516(11) 0.208(3) 0.136(2) 0.025(11) Uiso 1 d . .
H4BO H 0.618(2) 0.179(4) 0.1748(14) 0.034(13) Uiso 1 d . .
H5AO H 0.261(2) -0.046(3) 0.161(2) 0.034(13) Uiso 1 d . .
H5BO H 0.298(3) 0.045(2) 0.181(2) 0.037(13) Uiso 1 d . .
H6AO H 0.4326(16) -0.011(4) 0.312(3) 0.050(15) Uiso 1 d . .
H6BO H 0.356(2) -0.011(5) 0.286(2) 0.063(19) Uiso 1 d . .

loop_
_atom_site_aniso_label
_atom_site_aniso_U_11
_atom_site_aniso_U_22
_atom_site_aniso_U_33
_atom_site_aniso_U_23
_atom_site_aniso_U_13
_atom_site_aniso_U_12
Co1 0.01297(16) 0.01189(15) 0.00891(15) 0.00003(15) 0.00024(11) -0.00147(15)
N11 0.0131(11) 0.0121(11) 0.0103(11) 0.0010(9) -0.0002(8) -0.0001(9)
C12 0.0152(13) 0.0133(12) 0.0126(12) 0.0003(10) 0.0018(10) -0.0011(10)
C20 0.0156(13) 0.0163(13) 0.0137(13) -0.0004(10) 0.0026(10) -0.0042(11)
C21 0.0193(15) 0.0219(15) 0.0184(14) -0.0021(12) 0.0014(11) -0.0085(12)
C13 0.0138(13) 0.0173(13) 0.0139(13) -0.0010(11) -0.0009(10) -0.0035(11)
C14 0.0149(13) 0.0133(12) 0.0128(13) -0.0009(10) -0.0011(10) -0.0001(10)
C15 0.0169(14) 0.0146(13) 0.0123(13) -0.0001(10) 0.0011(10) 0.0015(11)
C16 0.0128(13) 0.0125(12) 0.0115(12) 0.0001(10) 0.0005(10) -0.0005(10)
C60 0.0117(13) 0.0165(13) 0.0105(12) 0.0002(10) 0.0006(10) -0.0011(10)
C61 0.0173(14) 0.0208(14) 0.0131(13) 0.0004(11) 0.0027(11) -0.0041(11)
C17 0.0210(15) 0.0154(13) 0.0113(13) -0.0023(10) -0.0034(11) 0.0009(11)
O11 0.0190(11) 0.0352(14) 0.0205(12) -0.0084(10) -0.0015(9) -0.0082(10)
O12 0.0239(12) 0.0225(11) 0.0118(10) -0.0020(8) 0.0014(8) -0.0020(9)
N21 0.0180(12) 0.0139(11) 0.0105(11) 0.0014(9) 0.0031(9) -0.0005(9)
C22 0.0180(14) 0.0169(14) 0.0106(12) 0.0000(10) 0.0030(10) -0.0018(11)
C23 0.0288(17) 0.0169(14) 0.0182(15) -0.0011(11) 0.0059(13) -0.0041(12)
C24 0.0324(19) 0.0173(15) 0.0246(17) 0.0075(13) 0.0065(14) 0.0031(13)
C25 0.0264(17) 0.0226(16) 0.0195(16) 0.0084(12) 0.0020(13) 0.0039(13)
C26 0.0208(15) 0.0204(15) 0.0154(14) 0.0040(11) 0.0004(11) -0.0006(12)
N31 0.0155(12) 0.0156(11) 0.0116(11) 0.0014(9) 0.0016(9) -0.0008(10)
C32 0.0178(14) 0.0157(13) 0.0106(13) 0.0029(10) -0.0006(10) -0.0014(11)
C33 0.0163(14) 0.0240(16) 0.0193(15) 0.0017(12) 0.0009(11) -0.0029(12)
C34 0.0179(15) 0.0273(18) 0.0230(17) 0.0011(13) 0.0052(12) 0.0035(13)
C35 0.0222(16) 0.0202(16) 0.0230(16) -0.0020(12) 0.0060(12) 0.0022(12)
C36 0.0227(16) 0.0145(13) 0.0194(15) -0.0030(11) 0.0032(11) -0.0024(11)
N41 0.0170(12) 0.0115(11) 0.0124(11) -0.0008(9) -0.0003(9) -0.0006(10)
C42 0.0148(13) 0.0143(13) 0.0124(13) -0.0014(10) -0.0025(10) -0.0040(10)
C43 0.0166(14) 0.0227(15) 0.0151(14) -0.0015(11) 0.0010(11) -0.0013(11)
C44 0.0134(14) 0.0211(15) 0.0266(16) -0.0017(13) -0.0021(12) -0.0003(12)
C45 0.0176(14) 0.0198(14) 0.0223(16) 0.0019(13) -0.0056(12) 0.0013(12)
C46 0.0187(14) 0.0152(13) 0.0141(13) 0.0003(11) -0.0043(11) -0.0017(11)
N51 0.0141(11) 0.0135(11) 0.0121(11) -0.0004(9) 0.0001(9) -0.0020(9)
C52 0.0127(13) 0.0144(12) 0.0124(12) -0.0002(10) -0.0029(10) -0.0034(10)
C53 0.0232(15) 0.0175(14) 0.0145(13) 0.0027(11) 0.0002(11) -0.0046(12)
C54 0.0346(19) 0.0152(15) 0.0217(16) 0.0029(12) 0.0004(13) -0.0025(13)
C55 0.0296(17) 0.0140(13) 0.0209(15) -0.0009(11) 0.0023(13) -0.0009(12)
C56 0.0204(15) 0.0143(12) 0.0159(14) -0.0019(12) 0.0019(11) -0.0034(12)
C101 0.042(2) 0.034(2) 0.040(2) -0.0105(18) 0.0143(18) -0.0081(18)
C102 0.0208(16) 0.0282(17) 0.0207(16) 0.0056(13) 0.0016(12) 0.0030(13)
O102 0.0294(14) 0.0425(16) 0.0257(13) 0.0040(11) 0.0048(11) -0.0100(12)
C103 0.0224(18) 0.057(3) 0.030(2) -0.0066(18) 0.0040(15) -0.0074(17)
C1 0.0290(17) 0.0173(15) 0.0211(16) 0.0007(12) -0.0012(13) -0.0002(13)
F1 0.0444(13) 0.0266(11) 0.0272(11) 0.0043(9) 0.0036(9) -0.0093(10)
F2 0.0539(16) 0.0299(12) 0.0463(15) -0.0045(11) 0.0124(12) 0.0139(11)
F3 0.0504(15) 0.0343(12) 0.0313(13) 0.0016(10) -0.0133(11) -0.0160(11)
S1 0.0262(4) 0.0346(5) 0.0214(4) -0.0048(3) 0.0036(3) -0.0072(4)
O13 0.0362(16) 0.061(2) 0.0263(14) -0.0046(13) -0.0017(11) -0.0206(15)
O14 0.0339(15) 0.0524(18) 0.0270(14) 0.0116(13) -0.0035(11) -0.0160(14)
O15 0.0431(18) 0.0380(17) 0.060(2) -0.0167(15) 0.0191(15) 0.0020(14)
O1 0.0200(11) 0.0179(10) 0.0083(9) -0.0018(8) -0.0013(8) -0.0038(8)
O2 0.0229(12) 0.0228(12) 0.0262(13) -0.0011(10) 0.0030(10) -0.0033(10)
O3 0.0222(13) 0.0329(15) 0.0371(16) -0.0047(12) 0.0018(11) -0.0016(11)
O4 0.0244(13) 0.0335(14) 0.0257(13) 0.0073(11) 0.0042(10) 0.0062(11)
O5 0.0265(15) 0.0320(15) 0.0489(19) 0.0021(14) -0.0037(13) -0.0005(12)
O6 0.0370(18) 0.062(2) 0.051(2) 0.0062(17) 0.0087(16) -0.0111(16)

loop_
_atom_type_symbol
_atom_type_description
_atom_type_scat_dispersion_real
_atom_type_scat_dispersion_imag
_atom_type_scat_source
C C 0.0033 0.0016 'International Tables Vol C Tables 4.2.6.8 and 6.1.1.4'
H H 0 0 'International Tables Vol C Tables 4.2.6.8 and 6.1.1.4'
N N 0.0061 0.0033 'International Tables Vol C Tables 4.2.6.8 and 6.1.1.4'
O O 0.0106 0.006 'International Tables Vol C Tables 4.2.6.8 and 6.1.1.4'
F F 0.0171 0.0103 'International Tables Vol C Tables 4.2.6.8 and 6.1.1.4'
Co Co 0.3494 0.9721 'International Tables Vol C Tables 4.2.6.8 and 6.1.1.4'
S S 0.1246 0.1234 'International Tables Vol C Tables 4.2.6.8 and 6.1.1.4'

loop_
_exptl_crystal_face_index_h
_exptl_crystal_face_index_k
_exptl_crystal_face_index_l
_exptl_crystal_face_perp_dist
-1 0 0 0.0511
1 0 0 0.0833
1 1 0 0.0685
-1 -2 2 0.1088
-1 -1 -1 0.1608
0 0 1 0.1718
-2 0 -3 0.1954
1 0 -5 0.2456
-2 -3 0 0.1169

loop_
_geom_angle_atom_site_label_1
_geom_angle_atom_site_label_2
_geom_angle_atom_site_label_3
_geom_angle
_geom_angle_site_symmetry_1
_geom_angle_site_symmetry_3
_geom_angle_publ_flag
O1 Co1 N51 89.05(10) . . ?
O1 Co1 N21 92.24(10) . . ?
N51 Co1 N21 178.55(11) . . ?
O1 Co1 N11 178.26(11) . . ?
N51 Co1 N11 89.46(10) . . ?
N21 Co1 N11 89.23(10) . . ?
O1 Co1 N31 90.90(10) . . ?
N51 Co1 N31 97.12(11) . . ?
N21 Co1 N31 83.52(11) . . ?
N11 Co1 N31 90.18(10) . . ?
O1 Co1 N41 87.86(10) . . ?
N51 Co1 N41 82.81(10) . . ?
N21 Co1 N41 96.57(11) . . ?
N11 Co1 N41 91.06(10) . . ?
N31 Co1 N41 178.76(12) . . ?
C12 N11 C16 119.0(2) . . ?
C12 N11 Co1 120.77(19) . . ?
C16 N11 Co1 120.27(19) . . ?
N11 C12 C13 121.8(3) . . ?
N11 C12 C20 117.1(2) . . ?
C13 C12 C20 121.1(3) . . ?
C32 C20 C12 109.8(2) . . ?
C32 C20 C21 110.7(2) . . ?
C12 C20 C21 110.7(2) . . ?
C32 C20 C22 106.6(2) . . ?
C12 C20 C22 107.9(2) . . ?
C21 C20 C22 110.9(3) . . ?
C20 C21 H21A 109.5 . . ?
C20 C21 H21B 109.5 . . ?
H21A C21 H21B 109.5 . . ?
C20 C21 H21C 109.5 . . ?
H21A C21 H21C 109.5 . . ?
H21B C21 H21C 109.5 . . ?
C14 C13 C12 119.8(3) . . ?
C14 C13 H13 120.1 . . ?
C12 C13 H13 120.1 . . ?
C15 C14 C13 118.2(3) . . ?
C15 C14 C17 121.3(3) . . ?
C13 C14 C17 120.5(3) . . ?
C14 C15 C16 119.9(3) . . ?
C14 C15 H15 120 . . ?
C16 C15 H15 120 . . ?
N11 C16 C15 121.3(3) . . ?
N11 C16 C60 117.1(2) . . ?
C15 C16 C60 121.7(2) . . ?
C16 C60 C52 108.4(2) . . ?
C16 C60 C61 110.8(2) . . ?
C52 C60 C61 110.6(2) . . ?
C16 C60 C42 110.2(2) . . ?
C52 C60 C42 106.2(2) . . ?
C61 C60 C42 110.5(2) . . ?
C60 C61 H61A 109.5 . . ?
C60 C61 H61B 109.5 . . ?
H61A C61 H61B 109.5 . . ?
C60 C61 H61C 109.5 . . ?
H61A C61 H61C 109.5 . . ?
H61B C61 H61C 109.5 . . ?
O12 C17 O11 126.1(3) . . ?
O12 C17 C14 118.1(3) . . ?
O11 C17 C14 115.8(3) . . ?
C26 N21 C22 118.2(3) . . ?
C26 N21 Co1 121.6(2) . . ?
C22 N21 Co1 120.1(2) . . ?
N21 C22 C23 121.5(3) . . ?
N21 C22 C20 116.9(3) . . ?
C23 C22 C20 121.5(3) . . ?
C22 C23 C24 119.6(3) . . ?
C22 C23 H23 120.2 . . ?
C24 C23 H23 120.2 . . ?
C25 C24 C23 118.5(3) . . ?
C25 C24 H24 120.8 . . ?
C23 C24 H24 120.8 . . ?
C24 C25 C26 119.6(3) . . ?
C24 C25 H25 120.2 . . ?
C26 C25 H25 120.2 . . ?
N21 C26 C25 122.3(3) . . ?
N21 C26 H26 118.8 . . ?
C25 C26 H26 118.8 . . ?
C36 N31 C32 118.1(3) . . ?
C36 N31 Co1 121.5(2) . . ?
C32 N31 Co1 120.2(2) . . ?
N31 C32 C33 120.7(3) . . ?
N31 C32 C20 117.1(3) . . ?
C33 C32 C20 121.9(3) . . ?
C34 C33 C32 120.4(3) . . ?
C34 C33 H33 119.8 . . ?
C32 C33 H33 119.8 . . ?
C35 C34 C33 118.9(3) . . ?
C35 C34 H34 120.5 . . ?
C33 C34 H34 120.5 . . ?
C34 C35 C36 118.6(3) . . ?
C34 C35 H35 120.7 . . ?
C36 C35 H35 120.7 . . ?
N31 C36 C35 123.2(3) . . ?
N31 C36 H36 118.4 . . ?
C35 C36 H36 118.4 . . ?
C46 N41 C42 118.5(3) . . ?
C46 N41 Co1 121.6(2) . . ?
C42 N41 Co1 119.8(2) . . ?
N41 C42 C43 121.1(3) . . ?
N41 C42 C60 117.2(3) . . ?
C43 C42 C60 121.5(3) . . ?
C44 C43 C42 119.8(3) . . ?
C44 C43 H43 120.1 . . ?
C42 C43 H43 120.1 . . ?
C45 C44 C43 118.9(3) . . ?
C45 C44 H44 120.5 . . ?
C43 C44 H44 120.5 . . ?
C44 C45 C46 118.5(3) . . ?
C44 C45 H45 120.7 . . ?
C46 C45 H45 120.7 . . ?
N41 C46 C45 122.9(3) . . ?
N41 C46 H46 118.5 . . ?
C45 C46 H46 118.5 . . ?
C56 N51 C52 118.3(3) . . ?
C56 N51 Co1 121.7(2) . . ?
C52 N51 Co1 120.0(2) . . ?
N51 C52 C53 121.0(3) . . ?
N51 C52 C60 117.2(2) . . ?
C53 C52 C60 121.8(3) . . ?
C54 C53 C52 120.0(3) . . ?
C54 C53 H53 120 . . ?
C52 C53 H53 120 . . ?
C55 C54 C53 118.6(3) . . ?
C55 C54 H54 120.7 . . ?
C53 C54 H54 120.7 . . ?
C54 C55 C56 118.9(3) . . ?
C54 C55 H55 120.5 . . ?
C56 C55 H55 120.5 . . ?
N51 C56 C55 122.7(3) . . ?
N51 C56 H56 118.6 . . ?
C55 C56 H56 118.6 . . ?
C102 C101 H10A 109.5 . . ?
C102 C101 H10B 109.5 . . ?
H10A C101 H10B 109.5 . . ?
C102 C101 H10C 109.5 . . ?
H10A C101 H10C 109.5 . . ?
H10B C101 H10C 109.5 . . ?
O102 C102 C101 122.0(3) . . ?
O102 C102 C103 120.7(3) . . ?
C101 C102 C103 117.2(3) . . ?
C102 C103 H10D 109.5 . . ?
C102 C103 H10E 109.5 . . ?
H10D C103 H10E 109.5 . . ?
C102 C103 H10F 109.5 . . ?
H10D C103 H10F 109.5 . . ?
H10E C103 H10F 109.5 . . ?
F2 C1 F3 107.6(3) . . ?
F2 C1 F1 107.5(3) . . ?
F3 C1 F1 108.1(3) . . ?
F2 C1 S1 110.9(2) . . ?
F3 C1 S1 111.0(2) . . ?
F1 C1 S1 111.6(2) . . ?
O13 S1 O15 114.3(2) . . ?
O13 S1 O14 115.38(19) . . ?
O15 S1 O14 115.29(19) . . ?
O13 S1 C1 103.47(17) . . ?
O15 S1 C1 103.30(19) . . ?
O14 S1 C1 102.61(17) . . ?
Co1 O1 H1 112(4) . . ?
H2AO O2 H2BO 100(3) . . ?
H3AO O3 H3BO 104(3) . . ?
H4AO O4 H4BO 106(3) . . ?
H5AO O5 H5BO 106(3) . . ?
H6AO O6 H6BO 101(3) . . ?

loop_
_geom_bond_atom_site_label_1
_geom_bond_atom_site_label_2
_geom_bond_distance
_geom_bond_site_symmetry_2
_geom_bond_publ_flag
Co1 O1 1.862(2) . ?
Co1 N51 1.971(3) . ?
Co1 N21 1.975(3) . ?
Co1 N11 1.975(2) . ?
Co1 N31 1.975(3) . ?
Co1 N41 1.985(3) . ?
N11 C12 1.341(4) . ?
N11 C16 1.353(4) . ?
C12 C13 1.387(4) . ?
C12 C20 1.529(4) . ?
C20 C32 1.527(4) . ?
C20 C21 1.533(4) . ?
C20 C22 1.535(4) . ?
C21 H21A 0.98 . ?
C21 H21B 0.98 . ?
C21 H21C 0.98 . ?
C13 C14 1.382(4) . ?
C13 H13 0.95 . ?
C14 C15 1.381(4) . ?
C14 C17 1.523(4) . ?
C15 C16 1.388(4) . ?
C15 H15 0.95 . ?
C16 C60 1.519(4) . ?
C60 C52 1.530(4) . ?
C60 C61 1.531(4) . ?
C60 C42 1.532(4) . ?
C61 H61A 0.98 . ?
C61 H61B 0.98 . ?
C61 H61C 0.98 . ?
C17 O12 1.241(4) . ?
C17 O11 1.256(4) . ?
N21 C26 1.351(4) . ?
N21 C22 1.352(4) . ?
C22 C23 1.386(4) . ?
C23 C24 1.393(5) . ?
C23 H23 0.95 . ?
C24 C25 1.371(5) . ?
C24 H24 0.95 . ?
C25 C26 1.379(5) . ?
C25 H25 0.95 . ?
C26 H26 0.95 . ?
N31 C36 1.346(4) . ?
N31 C32 1.358(4) . ?
C32 C33 1.392(4) . ?
C33 C34 1.376(5) . ?
C33 H33 0.95 . ?
C34 C35 1.374(5) . ?
C34 H34 0.95 . ?
C35 C36 1.387(5) . ?
C35 H35 0.95 . ?
C36 H36 0.95 . ?
N41 C46 1.342(4) . ?
N41 C42 1.349(4) . ?
C42 C43 1.389(4) . ?
C43 C44 1.385(5) . ?
C43 H43 0.95 . ?
C44 C45 1.377(5) . ?
C44 H44 0.95 . ?
C45 C46 1.387(5) . ?
C45 H45 0.95 . ?
C46 H46 0.95 . ?
N51 C56 1.347(4) . ?
N51 C52 1.349(4) . ?
C52 C53 1.392(4) . ?
C53 C54 1.381(5) . ?
C53 H53 0.95 . ?
C54 C55 1.376(5) . ?
C54 H54 0.95 . ?
C55 C56 1.383(4) . ?
C55 H55 0.95 . ?
C56 H56 0.95 . ?
C101 C102 1.473(6) . ?
C101 H10A 0.98 . ?
C101 H10B 0.98 . ?
C101 H10C 0.98 . ?
C102 O102 1.209(4) . ?
C102 C103 1.503(5) . ?
C103 H10D 0.98 . ?
C103 H10E 0.98 . ?
C103 H10F 0.98 . ?
C1 F2 1.321(4) . ?
C1 F3 1.331(4) . ?
C1 F1 1.336(4) . ?
C1 S1 1.810(4) . ?
S1 O13 1.433(3) . ?
S1 O15 1.438(3) . ?
S1 O14 1.447(3) . ?
O1 H1 0.84(6) . ?
O2 H2AO 0.85(2) . ?
O2 H2BO 0.85(2) . ?
O3 H3AO 0.84(2) . ?
O3 H3BO 0.84(2) . ?
O4 H4AO 0.856(18) . ?
O4 H4BO 0.835(18) . ?
O5 H5AO 0.82(2) . ?
O5 H5BO 0.84(2) . ?
O6 H6AO 0.88(2) . ?
O6 H6BO 0.88(3) . ?

loop_
_geom_hbond_atom_site_label_D
_geom_hbond_atom_site_label_H
_geom_hbond_atom_site_label_A
_geom_hbond_distance_DH
_geom_hbond_distance_HA
_geom_hbond_distance_DA
_geom_hbond_angle_DHA
_geom_hbond_site_symmetry_A
C25 H25 O13 0.95 2.5 3.294(4) 140.6 2
C26 H26 O3 0.95 2.45 3.191(4) 134.9 4
C36 H36 O12 0.95 2.57 3.406(4) 147.2 2_565
C45 H45 O11 0.95 2.36 3.230(4) 152.5 4
C53 H53 O3 0.95 2.46 3.298(4) 147.4 3
C56 H56 O12 0.95 2.35 3.117(4) 137.6 2_565
C101 H10A O5 0.98 2.6 3.267(5) 125.2 2
C101 H10C O14 0.98 2.54 3.427(5) 149.8 4_455
C103 H10F O14 0.98 2.51 3.411(5) 153.6 4_455
C103 H10F O15 0.98 2.6 3.429(6) 142.6 4_455
O1 H1 O102 0.84(6) 2.07(6) 2.905(3) 171(6) .
O2 H2AO O4 0.85(2) 1.94(2) 2.788(4) 177(4) 2_565
O2 H2BO O1 0.85(2) 1.95(3) 2.799(3) 171(5) .
O3 H3AO O11 0.84(2) 1.92(3) 2.743(4) 163(5) .
O3 H3BO O15 0.84(2) 2.06(3) 2.894(4) 173(5) 3_455
O4 H4AO O12 0.856(18) 1.878(18) 2.731(4) 174(4) .
O4 H4BO O14 0.835(18) 1.995(19) 2.829(4) 178(5) .
O5 H5AO O2 0.82(2) 2.00(3) 2.806(4) 170(5) 4_454
O5 H5BO O11 0.84(2) 1.93(2) 2.758(4) 166(4) .
O6 H6AO O13 0.88(2) 2.02(3) 2.885(5) 170(5) .
O6 H6BO O5 0.88(3) 1.99(3) 2.834(5) 161(6) .
